data_7228139
loop_
_publ_author_name
'Xiong, Xinnuo'
'Du, Qiaohong'
'Zeng, Xia'
'He, Jiawei'
'Yang, Hongqin'
'Li, Hui'

_publ_section_title
;
 Solvates and polymorphs of rebamipide: preparation, characterization, and
 physicochemical analysis
;
_journal_issue 38
_journal_name_full 'RSC Adv.'
_journal_page_first 23279
_journal_paper_doi 10.1039/C7RA02895D
_journal_volume 7
_journal_year 2017
_chemical_formula_moiety 'C19 H15 Cl N2 O4, 2(C2 H6 O S)'
_chemical_formula_sum 'C23 H27 Cl N2 O6 S2'
_chemical_formula_weight 527.03
_chemical_name_systematic
;
 ? 
;
_space_group_crystal_system monoclinic
_space_group_IT_number 14
_space_group_name_Hall '-P 2ybc'
_space_group_name_H-M_alt 'P 1 21/c 1'
_symmetry_space_group_name_Hall '-P 2ybc'
_symmetry_space_group_name_H-M 'P 1 21/c 1'
_atom_sites_solution_hydrogens geom
_atom_sites_solution_primary iterative
_audit_creation_date 2017-04-07
_audit_creation_method
;
Olex2 1.2
(compiled 2017.03.28 svn.r3405 for OlexSys, GUI svn.r5335)
;
_audit_update_record
;
2017-04-10 deposited with the CCDC.
2017-04-21 downloaded from the CCDC.
;
_cell_angle_alpha 90
_cell_angle_beta 97.029(10)
_cell_angle_gamma 90
_cell_formula_units_Z 4
_cell_length_a 8.9468(9)
_cell_length_b 28.971(3)
_cell_length_c 9.8022(11)
_cell_measurement_reflns_used 5436
_cell_measurement_temperature 148.00(10)
_cell_measurement_theta_max 25.5180
_cell_measurement_theta_min 3.3440
_cell_volume 2521.6(5)
_computing_cell_refinement
;
CrysAlisPro, Agilent Technologies,
Version 1.171.37.35 (release 13-08-2014 CrysAlis171 .NET)
(compiled Aug 13 2014,18:06:01)
;
_computing_data_collection
;
CrysAlisPro, Agilent Technologies,
Version 1.171.37.35 (release 13-08-2014 CrysAlis171 .NET)
(compiled Aug 13 2014,18:06:01)
;
_computing_data_reduction
;
CrysAlisPro, Agilent Technologies,
Version 1.171.37.35 (release 13-08-2014 CrysAlis171 .NET)
(compiled Aug 13 2014,18:06:01)
;
_computing_molecular_graphics 'Olex2 (Dolomanov et al., 2009)'
_computing_publication_material 'Olex2 (Dolomanov et al., 2009)'
_computing_structure_refinement 'ShelXL (Sheldrick, 2015)'
_computing_structure_solution
;
Superflip (Palatinus & Chapuis, 2007;Palatinus & van der Lee, 2008;
Palatinus et al., 2012)
;
_diffrn_ambient_environment N~2~
_diffrn_ambient_temperature 148.00(10)
_diffrn_detector 'CCD plate'
_diffrn_detector_area_resol_mean 16.0874
_diffrn_detector_type Eos
_diffrn_measured_fraction_theta_full 0.998
_diffrn_measured_fraction_theta_max 0.998
_diffrn_measurement_details
;
#__ type_ start__ end____ width___ exp.time_
  1 omega  -30.00   14.00   0.5000    3.0000
omega____ theta____ kappa____ phi______ frames
    -       16.6856  -57.0000  -60.0000 88

#__ type_ start__ end____ width___ exp.time_
  2 omega  -25.00   24.00   0.5000    3.0000
omega____ theta____ kappa____ phi______ frames
    -      -14.9669  -99.0000   30.0000 98

#__ type_ start__ end____ width___ exp.time_
  3 omega   -6.00   19.00   0.5000    3.0000
omega____ theta____ kappa____ phi______ frames
    -      -14.9669  -94.0000  131.0000 50

#__ type_ start__ end____ width___ exp.time_
  4 omega    9.00   48.00   0.5000    3.0000
omega____ theta____ kappa____ phi______ frames
    -       16.6856  -94.0000  131.0000 78

#__ type_ start__ end____ width___ exp.time_
  5 omega  -51.00   29.00   0.5000    3.0000
omega____ theta____ kappa____ phi______ frames
    -      -14.9669   94.0000 -117.0000 160

#__ type_ start__ end____ width___ exp.time_
  6 omega  -18.00    7.00   0.5000    3.0000
omega____ theta____ kappa____ phi______ frames
    -       16.6856   94.0000 -117.0000 50

#__ type_ start__ end____ width___ exp.time_
  7 omega   36.00   89.00   0.5000    3.0000
omega____ theta____ kappa____ phi______ frames
    -       16.6856  178.0000   60.0000 106

#__ type_ start__ end____ width___ exp.time_
  8 omega  -85.00  -35.00   0.5000    3.0000
omega____ theta____ kappa____ phi______ frames
    -      -14.9669 -178.0000  -60.0000 100

#__ type_ start__ end____ width___ exp.time_
  9 omega  -87.00  -37.00   0.5000    3.0000
omega____ theta____ kappa____ phi______ frames
    -      -14.9669 -178.0000  -30.0000 100
;
_diffrn_measurement_device 'four-circle diffractometer'
_diffrn_measurement_device_type 'Xcalibur, Eos'
_diffrn_measurement_method '\w scans'
_diffrn_orient_matrix_UB_11 -0.0014219000
_diffrn_orient_matrix_UB_12 0.0225063000
_diffrn_orient_matrix_UB_13 0.0282855000
_diffrn_orient_matrix_UB_21 0.0774863000
_diffrn_orient_matrix_UB_22 0.0027124000
_diffrn_orient_matrix_UB_23 -0.0069532000
_diffrn_orient_matrix_UB_31 -0.0192707000
_diffrn_orient_matrix_UB_32 0.0092509000
_diffrn_orient_matrix_UB_33 -0.0668495000
_diffrn_radiation_monochromator graphite
_diffrn_radiation_probe x-ray
_diffrn_radiation_type MoK\a
_diffrn_radiation_wavelength 0.71073
_diffrn_reflns_av_unetI/netI 0.0601
_diffrn_reflns_Laue_measured_fraction_full 0.998
_diffrn_reflns_Laue_measured_fraction_max 0.998
_diffrn_reflns_limit_h_max 11
_diffrn_reflns_limit_h_min -11
_diffrn_reflns_limit_k_max 36
_diffrn_reflns_limit_k_min -36
_diffrn_reflns_limit_l_max 12
_diffrn_reflns_limit_l_min -12
_diffrn_reflns_number 9808
_diffrn_reflns_point_group_measured_fraction_full 0.998
_diffrn_reflns_point_group_measured_fraction_max 0.998
_diffrn_reflns_theta_full 25.242
_diffrn_reflns_theta_max 26.371
_diffrn_reflns_theta_min 2.972
_diffrn_source 'Enhance (Mo) X-ray Source'
_exptl_absorpt_coefficient_mu 0.358
_exptl_absorpt_correction_T_max 1.00000
_exptl_absorpt_correction_T_min 0.91949
_exptl_absorpt_correction_type multi-scan
_exptl_absorpt_process_details
;
CrysAlisPro, Agilent Technologies,
Version 1.171.37.35 (release 13-08-2014 CrysAlis171 .NET)
(compiled Aug 13 2014,18:06:01)
Empirical absorption correction using spherical harmonics,
 implemented in SCALE3 ABSPACK scaling algorithm.
;
_exptl_crystal_colour colourless
_exptl_crystal_density_diffrn 1.388
_exptl_crystal_density_method 'not measured'
_exptl_crystal_description block''
_exptl_crystal_F_000 1104
_exptl_crystal_size_max 0.4
_exptl_crystal_size_mid 0.3
_exptl_crystal_size_min 0.25
_refine_diff_density_max 0.464
_refine_diff_density_min -0.564
_refine_diff_density_rms 0.077
_refine_ls_extinction_method none
_refine_ls_goodness_of_fit_ref 1.049
_refine_ls_hydrogen_treatment constr
_refine_ls_matrix_type full
_refine_ls_number_parameters 317
_refine_ls_number_reflns 9808
_refine_ls_number_restraints 0
_refine_ls_restrained_S_all 1.049
_refine_ls_R_factor_all 0.1231
_refine_ls_R_factor_gt 0.0772
_refine_ls_shift/su_max 0.001
_refine_ls_shift/su_mean 0.000
_refine_ls_structure_factor_coef Fsqd
_refine_ls_weighting_details 'w=1/[\s^2^(Fo^2^)+(0.1276P)^2^] where P=(Fo^2^+2Fc^2^)/3'
_refine_ls_weighting_scheme calc
_refine_ls_wR_factor_gt 0.2009
_refine_ls_wR_factor_ref 0.2210
_reflns_Friedel_coverage 0.000
_reflns_number_gt 5864
_reflns_number_total 9808
_reflns_threshold_expression 'I > 2\s(I)'
_cod_data_source_file c7ra02895d2.cif
_cod_data_source_block 160413_s1_x
_cod_database_code 7228139
_shelx_shelxl_version_number 2014/7
_chemical_oxdiff_formula c12h12n2o3cl1
_shelx_space_group_comment
;
The symmetry employed for this shelxl refinement is uniquely defined
by the following loop, which should always be used as a source of
symmetry information in preference to the above space-group names.
They are only intended as comments.
;
_shelx_estimated_absorpt_t_max 0.916
_shelx_estimated_absorpt_t_min 0.870
_reflns_odcompleteness_completeness 99.72
_reflns_odcompleteness_iscentric 1
_reflns_odcompleteness_theta 26.32
_olex2_refinement_description
;
1. Twinned data refinement
 Scales: 0.5146(18)
 0.4854(18)
2. Fixed Uiso
 At 1.2 times of:
  All C(H) groups, All C(H,H) groups, All N(H) groups
 At 1.5 times of:
  All C(H,H,H,H,H,H) groups, All O(H) groups
3. Uiso/Uaniso restraints and constraints
Uanis(S2A) = Uanis(S2B)
Uanis(S1A) = Uanis(S1B)
4. Others
 Sof(H22D)=Sof(H22E)=Sof(H22F)=Sof(H23F)=Sof(H23D)=Sof(H23E)=Sof(S2B)=1-FVAR(1)
 Sof(H22A)=Sof(H22B)=Sof(H22C)=Sof(H23C)=Sof(H23A)=Sof(H23B)=Sof(S2A)=FVAR(1)
 Sof(H20D)=Sof(H20E)=Sof(H20F)=Sof(H21D)=Sof(H21E)=Sof(H21F)=Sof(S1B)=1-FVAR(2)
 Sof(H20A)=Sof(H20B)=Sof(H20C)=Sof(H21A)=Sof(H21B)=Sof(H21C)=Sof(S1A)=FVAR(2)
5.a Ternary CH refined with riding coordinates:
 C11(H11)
5.b Secondary CH2 refined with riding coordinates:
 C10(H10A,H10B)
5.c Me refined with riding coordinates:
 C20(H20A,H20B,H20C), C20(H20D,H20E,H20F), C21(H21A,H21B,H21C), C21(H21D,H21E,
 H21F), C22(H22A,H22B,H22C), C22(H22D,H22E,H22F), C23(H23C,H23A,H23B), C23(H23F,
 H23D,H23E)
5.d Aromatic/amide H refined with riding coordinates:
 C2(H2), C5(H5), C6(H6), C7(H7), C8(H8), C15(H15), C16(H16), C18(H18),
 C19(H19), N1(H1), N2(H2A)
5.e Idealised tetrahedral OH refined as rotating group:
 O3(H3)
;
_olex2_submission_special_instructions 'No special instructions were received'

loop_
_space_group_symop_operation_xyz
'x, y, z'
'-x, y+1/2, -z+1/2'
'-x, -y, -z'
'x, -y-1/2, z-1/2'

loop_
_atom_site_label
_atom_site_type_symbol
_atom_site_fract_x
_atom_site_fract_y
_atom_site_fract_z
_atom_site_U_iso_or_equiv
_atom_site_adp_type
_atom_site_occupancy
_atom_site_site_symmetry_order
_atom_site_calc_flag
_atom_site_refinement_flags_posn
_atom_site_refinement_flags_occupancy
_atom_site_disorder_assembly
_atom_site_disorder_group
C1 C 0.1728(4) 0.52972(12) -0.0819(3) 0.0333(8) Uani 1 1 d . . . .
C2 C 0.1433(4) 0.53299(12) 0.0584(3) 0.0361(9) Uani 1 1 d . . . .
H2 H 0.0722 0.5550 0.0820 0.043 Uiso 1 1 calc R . . .
C3 C 0.2136(4) 0.50565(12) 0.1579(3) 0.0326(8) Uani 1 1 d . . . .
C4 C 0.3204(4) 0.47123(11) 0.1231(3) 0.0330(8) Uani 1 1 d . . . .
C5 C 0.4017(4) 0.44177(12) 0.2190(4) 0.0395(9) Uani 1 1 d . . . .
H5 H 0.3895 0.4443 0.3136 0.047 Uiso 1 1 calc R . . .
C6 C 0.4980(5) 0.40955(13) 0.1778(4) 0.0455(10) Uani 1 1 d . . . .
H6 H 0.5511 0.3897 0.2440 0.055 Uiso 1 1 calc R . . .
C7 C 0.5196(5) 0.40541(13) 0.0400(4) 0.0469(10) Uani 1 1 d . . . .
H7 H 0.5856 0.3825 0.0123 0.056 Uiso 1 1 calc R . . .
C8 C 0.4444(4) 0.43479(12) -0.0563(4) 0.0401(9) Uani 1 1 d . . . .
H8 H 0.4611 0.4327 -0.1500 0.048 Uiso 1 1 calc R . . .
C9 C 0.3444(4) 0.46734(11) -0.0157(3) 0.0323(8) Uani 1 1 d . . . .
C10 C 0.1799(4) 0.51112(12) 0.3036(3) 0.0368(9) Uani 1 1 d . . . .
H10A H 0.1814 0.4803 0.3474 0.044 Uiso 1 1 calc R . . .
H10B H 0.0771 0.5239 0.3026 0.044 Uiso 1 1 calc R . . .
C11 C 0.2920(4) 0.54288(12) 0.3914(3) 0.0344(8) Uani 1 1 d . . . .
H11 H 0.3970 0.5331 0.3804 0.041 Uiso 1 1 calc R . . .
C12 C 0.2657(4) 0.53609(12) 0.5401(3) 0.0356(9) Uani 1 1 d . . . .
C13 C 0.3698(5) 0.62301(14) 0.3867(4) 0.0433(10) Uani 1 1 d . . . .
C14 C 0.3317(4) 0.67083(13) 0.3370(4) 0.0416(9) Uani 1 1 d . . . .
C15 C 0.2318(6) 0.68059(14) 0.2240(5) 0.0600(12) Uani 1 1 d . . . .
H15 H 0.1860 0.6559 0.1705 0.072 Uiso 1 1 calc R . . .
C16 C 0.1954(6) 0.72570(15) 0.1854(5) 0.0716(15) Uani 1 1 d . . . .
H16 H 0.1238 0.7318 0.1077 0.086 Uiso 1 1 calc R . . .
C17 C 0.2635(6) 0.76089(15) 0.2600(6) 0.0624(13) Uani 1 1 d . . . .
C18 C 0.3678(6) 0.75271(16) 0.3708(6) 0.0732(15) Uani 1 1 d . . . .
H18 H 0.4172 0.7776 0.4208 0.088 Uiso 1 1 calc R . . .
C19 C 0.4003(5) 0.70743(16) 0.4090(5) 0.0622(13) Uani 1 1 d . . . .
H19 H 0.4718 0.7015 0.4869 0.075 Uiso 1 1 calc R . . .
Cl1 Cl 0.21926(17) 0.81788(4) 0.21250(19) 0.0954(6) Uani 1 1 d . . . .
N1 N 0.2696(3) 0.49653(9) -0.1118(3) 0.0326(7) Uani 1 1 d . . . .
H1 H 0.2859 0.4933 -0.1981 0.039 Uiso 1 1 calc R . . .
N2 N 0.2703(3) 0.58990(10) 0.3444(3) 0.0353(7) Uani 1 1 d . . . .
H2A H 0.1902 0.5970 0.2868 0.042 Uiso 1 1 calc R . . .
O1 O 0.1119(3) 0.55636(9) -0.1743(2) 0.0428(7) Uani 1 1 d . . . .
O2 O 0.3135(3) 0.50170(9) 0.6035(2) 0.0488(7) Uani 1 1 d . . . .
O3 O 0.1867(3) 0.56819(9) 0.5900(2) 0.0464(7) Uani 1 1 d . . . .
H3 H 0.1762 0.5619 0.6720 0.070 Uiso 1 1 calc GR . . .
O4 O 0.4873(3) 0.61428(10) 0.4608(3) 0.0632(9) Uani 1 1 d . . . .
C20 C -0.1108(6) 0.64603(17) -0.0861(6) 0.0768(15) Uani 1 1 d . . . .
H20A H -0.1580 0.6202 -0.1398 0.115 Uiso 0.549(2) 1 calc R P A 1
H20B H -0.0252 0.6575 -0.1296 0.115 Uiso 0.549(2) 1 calc R P A 1
H20C H -0.0756 0.6355 0.0074 0.115 Uiso 0.549(2) 1 calc R P A 1
H20D H -0.0758 0.6329 -0.1687 0.115 Uiso 0.451(2) 1 calc R P A 2
H20E H -0.0335 0.6416 -0.0073 0.115 Uiso 0.451(2) 1 calc R P A 2
H20F H -0.2038 0.6305 -0.0683 0.115 Uiso 0.451(2) 1 calc R P A 2
C21 C -0.2710(8) 0.7022(2) -0.2618(5) 0.103(2) Uani 1 1 d . . . .
H21A H -0.3092 0.6744 -0.3112 0.155 Uiso 0.549(2) 1 calc R P A 1
H21B H -0.3440 0.7273 -0.2805 0.155 Uiso 0.549(2) 1 calc R P A 1
H21C H -0.1750 0.7112 -0.2925 0.155 Uiso 0.549(2) 1 calc R P A 1
H21D H -0.2234 0.6854 -0.3319 0.155 Uiso 0.451(2) 1 calc R P A 2
H21E H -0.3622 0.6858 -0.2433 0.155 Uiso 0.451(2) 1 calc R P A 2
H21F H -0.2976 0.7334 -0.2949 0.155 Uiso 0.451(2) 1 calc R P A 2
O5 O -0.1922(9) 0.72650(18) -0.0103(5) 0.184(3) Uani 1 1 d . . . .
S1A S -0.2428(3) 0.69048(10) -0.0792(3) 0.0751(6) Uani 0.549(2) 1 d . P A 1
S1B S -0.1459(4) 0.70558(11) -0.1110(3) 0.0751(6) Uani 0.451(2) 1 d . P A 2
C22 C -0.1507(7) 0.6068(2) 0.4842(5) 0.0891(18) Uani 1 1 d . . . .
H22A H -0.2419 0.6141 0.5260 0.134 Uiso 0.882(2) 1 calc R P B 1
H22B H -0.1234 0.5744 0.5024 0.134 Uiso 0.882(2) 1 calc R P B 1
H22C H -0.0680 0.6268 0.5238 0.134 Uiso 0.882(2) 1 calc R P B 1
H22D H -0.0718 0.5851 0.5206 0.134 Uiso 0.118(2) 1 calc R P B 2
H22E H -0.1776 0.6264 0.5589 0.134 Uiso 0.118(2) 1 calc R P B 2
H22F H -0.2397 0.5897 0.4440 0.134 Uiso 0.118(2) 1 calc R P B 2
C23 C -0.2053(13) 0.6731(3) 0.3066(9) 0.199(6) Uani 1 1 d . . . .
H23C H -0.2964 0.6813 0.3475 0.299 Uiso 0.882(2) 1 calc R P B 1
H23A H -0.1176 0.6877 0.3593 0.299 Uiso 0.882(2) 1 calc R P B 1
H23B H -0.2148 0.6841 0.2113 0.299 Uiso 0.882(2) 1 calc R P B 1
H23F H -0.2271 0.6942 0.3799 0.299 Uiso 0.118(2) 1 calc R P B 2
H23D H -0.1712 0.6910 0.2312 0.299 Uiso 0.118(2) 1 calc R P B 2
H23E H -0.2967 0.6560 0.2724 0.299 Uiso 0.118(2) 1 calc R P B 2
O6 O -0.0441(3) 0.60459(10) 0.2463(3) 0.0611(9) Uani 1 1 d . . . .
S2A S -0.18352(16) 0.61581(5) 0.30927(15) 0.0658(5) Uani 0.882(2) 1 d . P B 1
S2B S -0.0861(12) 0.6404(4) 0.3611(11) 0.0658(5) Uani 0.118(2) 1 d . P B 2

loop_
_atom_site_aniso_label
_atom_site_aniso_U_11
_atom_site_aniso_U_22
_atom_site_aniso_U_33
_atom_site_aniso_U_23
_atom_site_aniso_U_13
_atom_site_aniso_U_12
C1 0.037(2) 0.042(2) 0.0216(17) -0.0006(15) 0.0060(16) -0.0020(17)
C2 0.040(2) 0.042(2) 0.0268(18) -0.0024(15) 0.0079(17) 0.0040(17)
C3 0.042(2) 0.0335(19) 0.0224(17) -0.0020(14) 0.0042(16) -0.0088(16)
C4 0.039(2) 0.035(2) 0.0249(18) -0.0020(15) 0.0039(16) -0.0056(16)
C5 0.049(2) 0.039(2) 0.0288(19) 0.0019(16) -0.0028(18) -0.0061(18)
C6 0.048(2) 0.039(2) 0.047(2) 0.0062(18) -0.006(2) 0.0016(19)
C7 0.047(2) 0.036(2) 0.058(3) -0.0064(19) 0.006(2) 0.0022(18)
C8 0.046(2) 0.040(2) 0.035(2) -0.0076(17) 0.0063(18) -0.0045(18)
C9 0.037(2) 0.0327(19) 0.0274(18) -0.0021(15) 0.0025(16) -0.0043(16)
C10 0.051(2) 0.040(2) 0.0203(17) 0.0008(15) 0.0093(17) -0.0031(18)
C11 0.041(2) 0.039(2) 0.0239(17) 0.0013(14) 0.0072(16) 0.0026(17)
C12 0.044(2) 0.040(2) 0.0226(18) -0.0008(16) 0.0034(17) 0.0033(18)
C13 0.041(2) 0.055(3) 0.033(2) -0.0038(18) 0.0058(19) -0.002(2)
C14 0.040(2) 0.045(2) 0.041(2) 0.0003(18) 0.0085(19) -0.0060(18)
C15 0.077(3) 0.042(3) 0.057(3) 0.006(2) -0.007(3) -0.012(2)
C16 0.077(4) 0.051(3) 0.081(4) 0.023(2) -0.016(3) -0.016(3)
C17 0.058(3) 0.043(3) 0.089(4) 0.003(2) 0.024(3) -0.008(2)
C18 0.077(4) 0.051(3) 0.091(4) -0.016(3) 0.009(3) -0.013(3)
C19 0.059(3) 0.059(3) 0.065(3) -0.005(2) -0.007(2) -0.008(2)
Cl1 0.0899(11) 0.0452(7) 0.1543(15) 0.0161(8) 0.0280(11) -0.0019(7)
N1 0.0431(19) 0.0385(17) 0.0165(14) -0.0018(12) 0.0044(13) 0.0029(14)
N2 0.0427(18) 0.0395(17) 0.0233(15) 0.0045(13) 0.0022(14) -0.0026(15)
O1 0.0516(16) 0.0546(16) 0.0229(13) 0.0068(11) 0.0072(12) 0.0139(13)
O2 0.077(2) 0.0459(16) 0.0244(13) 0.0050(12) 0.0102(14) 0.0180(14)
O3 0.0655(18) 0.0528(16) 0.0225(13) 0.0066(12) 0.0118(13) 0.0202(14)
O4 0.0457(19) 0.064(2) 0.075(2) 0.0005(16) -0.0114(17) -0.0014(15)
C20 0.075(3) 0.075(3) 0.078(4) 0.003(3) -0.001(3) 0.002(3)
C21 0.149(6) 0.088(4) 0.065(4) 0.009(3) -0.015(4) 0.008(4)
O5 0.359(9) 0.112(4) 0.074(3) -0.025(3) 0.003(4) 0.078(5)
S1A 0.0825(18) 0.0763(15) 0.0656(13) 0.0000(10) 0.0048(12) 0.0019(12)
S1B 0.0825(18) 0.0763(15) 0.0656(13) 0.0000(10) 0.0048(12) 0.0019(12)
C22 0.084(4) 0.114(5) 0.072(4) 0.028(3) 0.023(3) 0.024(3)
C23 0.348(15) 0.114(6) 0.174(8) 0.077(6) 0.184(9) 0.130(8)
O6 0.057(2) 0.0677(19) 0.0595(19) -0.0078(15) 0.0106(16) 0.0164(15)
S2A 0.0491(8) 0.0923(11) 0.0541(9) -0.0119(7) -0.0012(7) 0.0136(7)
S2B 0.0491(8) 0.0923(11) 0.0541(9) -0.0119(7) -0.0012(7) 0.0136(7)

loop_
_atom_type_symbol
_atom_type_description
_atom_type_scat_dispersion_real
_atom_type_scat_dispersion_imag
_atom_type_scat_source
C C 0.0033 0.0016 'International Tables Vol C Tables 4.2.6.8 and 6.1.1.4'
H H 0.0000 0.0000 'International Tables Vol C Tables 4.2.6.8 and 6.1.1.4'
Cl Cl 0.1484 0.1585 'International Tables Vol C Tables 4.2.6.8 and 6.1.1.4'
N N 0.0061 0.0033 'International Tables Vol C Tables 4.2.6.8 and 6.1.1.4'
O O 0.0106 0.0060 'International Tables Vol C Tables 4.2.6.8 and 6.1.1.4'
S S 0.1246 0.1234 'International Tables Vol C Tables 4.2.6.8 and 6.1.1.4'

loop_
_geom_angle_atom_site_label_1
_geom_angle_atom_site_label_2
_geom_angle_atom_site_label_3
_geom_angle
N1 C1 C2 117.0(3)
O1 C1 C2 122.3(3)
O1 C1 N1 120.8(3)
C1 C2 H2 119.0
C3 C2 C1 122.0(3)
C3 C2 H2 119.0
C2 C3 C4 119.7(3)
C2 C3 C10 119.6(3)
C4 C3 C10 120.7(3)
C5 C4 C3 124.2(3)
C5 C4 C9 118.1(3)
C9 C4 C3 117.7(3)
C4 C5 H5 119.6
C6 C5 C4 120.8(3)
C6 C5 H5 119.6
C5 C6 H6 119.6
C5 C6 C7 120.9(4)
C7 C6 H6 119.6
C6 C7 H7 120.1
C8 C7 C6 119.7(4)
C8 C7 H7 120.1
C7 C8 H8 120.1
C7 C8 C9 119.9(3)
C9 C8 H8 120.1
C8 C9 C4 120.7(3)
N1 C9 C4 119.6(3)
N1 C9 C8 119.7(3)
C3 C10 H10A 108.8
C3 C10 H10B 108.8
C3 C10 C11 113.6(3)
H10A C10 H10B 107.7
C11 C10 H10A 108.8
C11 C10 H10B 108.8
C10 C11 H11 109.0
C12 C11 C10 107.0(3)
C12 C11 H11 109.0
N2 C11 C10 109.4(3)
N2 C11 H11 109.0
N2 C11 C12 113.5(3)
O2 C12 C11 120.5(3)
O2 C12 O3 124.3(3)
O3 C12 C11 115.1(3)
N2 C13 C14 116.5(3)
O4 C13 C14 121.9(4)
O4 C13 N2 121.6(4)
C15 C14 C13 123.9(4)
C15 C14 C19 117.6(4)
C19 C14 C13 118.5(4)
C14 C15 H15 119.2
C14 C15 C16 121.6(4)
C16 C15 H15 119.2
C15 C16 H16 120.5
C17 C16 C15 119.1(5)
C17 C16 H16 120.5
C16 C17 C18 121.2(4)
C16 C17 Cl1 119.6(4)
C18 C17 Cl1 119.2(4)
C17 C18 H18 120.6
C17 C18 C19 118.8(4)
C19 C18 H18 120.6
C14 C19 C18 121.7(4)
C14 C19 H19 119.2
C18 C19 H19 119.2
C1 N1 C9 124.0(3)
C1 N1 H1 118.0
C9 N1 H1 118.0
C11 N2 H2A 119.4
C13 N2 C11 121.2(3)
C13 N2 H2A 119.4
C12 O3 H3 109.5
H20A C20 H20B 109.5
H20A C20 H20C 109.5
H20B C20 H20C 109.5
H20D C20 H20E 109.5
H20D C20 H20F 109.5
H20E C20 H20F 109.5
S1A C20 H20A 109.5
S1A C20 H20B 109.5
S1A C20 H20C 109.5
S1B C20 H20D 109.5
S1B C20 H20E 109.5
S1B C20 H20F 109.5
H21A C21 H21B 109.5
H21A C21 H21C 109.5
H21B C21 H21C 109.5
H21D C21 H21E 109.5
H21D C21 H21F 109.5
H21E C21 H21F 109.5
S1A C21 H21A 109.5
S1A C21 H21B 109.5
S1A C21 H21C 109.5
S1B C21 H21D 109.5
S1B C21 H21E 109.5
S1B C21 H21F 109.5
C20 S1A C21 96.5(3)
O5 S1A C20 114.7(4)
O5 S1A C21 111.2(3)
C21 S1B C20 98.5(3)
O5 S1B C20 115.3(4)
O5 S1B C21 116.7(5)
H22A C22 H22B 109.5
H22A C22 H22C 109.5
H22B C22 H22C 109.5
H22D C22 H22E 109.5
H22D C22 H22F 109.5
H22E C22 H22F 109.5
S2A C22 H22A 109.5
S2A C22 H22B 109.5
S2A C22 H22C 109.5
S2B C22 H22D 109.5
S2B C22 H22E 109.5
S2B C22 H22F 109.5
H23C C23 H23A 109.5
H23C C23 H23B 109.5
H23A C23 H23B 109.5
H23F C23 H23D 109.5
H23F C23 H23E 109.5
H23D C23 H23E 109.5
S2A C23 H23C 109.5
S2A C23 H23A 109.5
S2A C23 H23B 109.5
S2B C23 H23F 109.5
S2B C23 H23D 109.5
S2B C23 H23E 109.5
C23 S2A C22 99.9(4)
O6 S2A C22 109.2(2)
O6 S2A C23 108.1(3)
C23 S2B C22 109.3(7)
C23 S2B O6 112.4(8)
O6 S2B C22 104.8(7)

loop_
_geom_bond_atom_site_label_1
_geom_bond_atom_site_label_2
_geom_bond_distance
C1 C2 1.435(4)
C1 N1 1.350(4)
C1 O1 1.262(4)
C2 H2 0.9500
C2 C3 1.351(5)
C3 C4 1.450(5)
C3 C10 1.504(4)
C4 C5 1.405(5)
C4 C9 1.408(5)
C5 H5 0.9500
C5 C6 1.365(5)
C6 H6 0.9500
C6 C7 1.392(5)
C7 H7 0.9500
C7 C8 1.383(5)
C8 H8 0.9500
C8 C9 1.391(5)
C9 N1 1.377(4)
C10 H10A 0.9900
C10 H10B 0.9900
C10 C11 1.543(5)
C11 H11 1.0000
C11 C12 1.517(4)
C11 N2 1.444(4)
C12 O2 1.223(4)
C12 O3 1.300(4)
C13 C14 1.494(5)
C13 N2 1.340(5)
C13 O4 1.228(4)
C14 C15 1.365(6)
C14 C19 1.376(6)
C15 H15 0.9500
C15 C16 1.388(6)
C16 H16 0.9500
C16 C17 1.355(7)
C17 C18 1.363(7)
C17 Cl1 1.748(5)
C18 H18 0.9500
C18 C19 1.385(6)
C19 H19 0.9500
N1 H1 0.8800
N2 H2A 0.8800
O3 H3 0.8400
C20 H20A 0.9800
C20 H20B 0.9800
C20 H20C 0.9800
C20 H20D 0.9800
C20 H20E 0.9800
C20 H20F 0.9800
C20 S1A 1.754(6)
C20 S1B 1.765(6)
C21 H21A 0.9800
C21 H21B 0.9800
C21 H21C 0.9800
C21 H21D 0.9800
C21 H21E 0.9800
C21 H21F 0.9800
C21 S1A 1.809(6)
C21 S1B 1.744(7)
O5 S1A 1.294(6)
O5 S1B 1.270(5)
C22 H22A 0.9800
C22 H22B 0.9800
C22 H22C 0.9800
C22 H22D 0.9800
C22 H22E 0.9800
C22 H22F 0.9800
C22 S2A 1.724(5)
C22 S2B 1.705(13)
C23 H23C 0.9800
C23 H23A 0.9800
C23 H23B 0.9800
C23 H23F 0.9800
C23 H23D 0.9800
C23 H23E 0.9800
C23 S2A 1.672(7)
C23 S2B 1.478(13)
O6 S2A 1.494(3)
O6 S2B 1.609(11)

loop_
_twin_individual_id
_twin_individual_mass_fraction_refined
1 0.5146(18)
2 0.4854(18)
